data_4343353
loop_
_publ_author_name
'Kobialka, Stefanie'
'M\"uller-Tautges, Christina'
'Schmidt, Melanie T. S.'
'Schnakenburg, Gregor'
'Holl\'oczki, Oldamur'
'Kirchner, Barbara'
'Engeser, Marianne'

_publ_section_title
;
 Stretch Out or Fold Back? Conformations of Dinuclear Gold(I)
 N-Heterocyclic Carbene Macrocycles.
;
_journal_issue 13
_journal_name_full 'Inorganic chemistry'
_journal_page_first 6100
_journal_page_last 6111
_journal_paper_doi 10.1021/ic502751s
_journal_volume 54
_journal_year 2015
_chemical_formula_moiety 'C32 H52 Au2 N8, 2(Br)'
_chemical_formula_sum 'C32 H52 Au2 Br2 N8'
_chemical_formula_weight 1102.57
_chemical_name_systematic
; 
 ? 
;
_space_group_IT_number 2
_symmetry_cell_setting triclinic
_symmetry_space_group_name_Hall '-P 1'
_symmetry_space_group_name_H-M 'P -1'
_atom_sites_solution_hydrogens geom
_atom_sites_solution_primary direct
_atom_sites_solution_secondary difmap
_audit_creation_method SHELXL-97
_cell_angle_alpha 64.343(3)
_cell_angle_beta 75.524(3)
_cell_angle_gamma 71.486(3)
_cell_formula_units_Z 1
_cell_length_a 9.4795(8)
_cell_length_b 10.1252(9)
_cell_length_c 11.5109(9)
_cell_measurement_reflns_used 7401
_cell_measurement_temperature 100(2)
_cell_measurement_theta_max 29.10
_cell_measurement_theta_min 2.30
_cell_volume 936.15(14)
_computing_cell_refinement 'Bruker SAINT'
_computing_data_collection 'Bruker APEX2'
_computing_data_reduction 'Bruker SAINT'
_computing_molecular_graphics 'Bruker SHELXTL'
_computing_publication_material 'Bruker SHELXTL'
_computing_structure_refinement 'SHELXL-97 (Sheldrick, 2008)'
_computing_structure_solution 'SHELXS-97 (Sheldrick, 2008)'
_diffrn_ambient_temperature 100(2)
_diffrn_measured_fraction_theta_full 0.927
_diffrn_measured_fraction_theta_max 0.927
_diffrn_measurement_device_type 'Bruker X8-KappaApexII'
_diffrn_measurement_method 'fine slicing \f and \w scans'
_diffrn_radiation_monochromator graphite
_diffrn_radiation_source 'fine-focus sealed tube'
_diffrn_radiation_type MoK\a
_diffrn_radiation_wavelength 0.71073
_diffrn_reflns_av_R_equivalents 0.0372
_diffrn_reflns_av_sigmaI/netI 0.0511
_diffrn_reflns_limit_h_max 11
_diffrn_reflns_limit_h_min -11
_diffrn_reflns_limit_k_max 10
_diffrn_reflns_limit_k_min -12
_diffrn_reflns_limit_l_max 13
_diffrn_reflns_limit_l_min -13
_diffrn_reflns_number 6681
_diffrn_reflns_theta_full 25.25
_diffrn_reflns_theta_max 25.25
_diffrn_reflns_theta_min 2.82
_exptl_absorpt_coefficient_mu 9.994
_exptl_absorpt_correction_T_max 0.4061
_exptl_absorpt_correction_T_min 0.0964
_exptl_absorpt_correction_type empirical
_exptl_absorpt_process_details 'Sadabs 2009/2, Bruker AXS, 2009'
_exptl_crystal_colour colourless
_exptl_crystal_density_diffrn 1.956
_exptl_crystal_density_method 'not measured'
_exptl_crystal_description block
_exptl_crystal_F_000 528
_exptl_crystal_size_max 0.44
_exptl_crystal_size_mid 0.24
_exptl_crystal_size_min 0.11
_refine_diff_density_max 3.071
_refine_diff_density_min -2.605
_refine_diff_density_rms 0.307
_refine_ls_extinction_method none
_refine_ls_goodness_of_fit_ref 1.156
_refine_ls_hydrogen_treatment mixed
_refine_ls_matrix_type full
_refine_ls_number_parameters 201
_refine_ls_number_reflns 3139
_refine_ls_number_restraints 42
_refine_ls_restrained_S_all 1.153
_refine_ls_R_factor_all 0.0637
_refine_ls_R_factor_gt 0.0536
_refine_ls_shift/su_max 0.000
_refine_ls_shift/su_mean 0.000
_refine_ls_structure_factor_coef Fsqd
_refine_ls_weighting_details 'calc w=1/[\s^2^(Fo^2^)+(0.0000P)^2^+34.1712P] where P=(Fo^2^+2Fc^2^)/3'
_refine_ls_weighting_scheme calc
_refine_ls_wR_factor_gt 0.1212
_refine_ls_wR_factor_ref 0.1317
_reflns_number_gt 2788
_reflns_number_total 3139
_reflns_threshold_expression >2sigma(I)
_cod_data_source_file ic502751s_si_002.cif
_cod_data_source_block 12
_cod_depositor_comments
;
The following automatic conversions were performed:

'_symmetry_cell_setting' value 'Triclinic' changed to 'triclinic'
according to
/usr/data/users/saulius/crontab/automatic-downloads/rss-feeds/ACS/lib/dictionaries/cif_core.dic
dictionary named 'cif_core.dic' version 2.4.2 from 2011-04-26.

'_exptl_absorpt_correction_type' value 'Empirical' changed to
'empirical' according to
/usr/data/users/saulius/crontab/automatic-downloads/rss-feeds/ACS/lib/dictionaries/cif_core.dic
dictionary named 'cif_core.dic' version 2.4.2 from 2011-04-26.

Automatic conversion script
Id: cif_fix_values 3271 2015-04-21 07:52:19Z andrius 

 Adding full bibliography for 4343349--4343359.cif.
;
_cod_database_code 4343353
_shelx_f_squared_multiplier 1.000

loop_
_symmetry_equiv_pos_as_xyz
'x, y, z'
'-x, -y, -z'

loop_
_atom_site_label
_atom_site_type_symbol
_atom_site_fract_x
_atom_site_fract_y
_atom_site_fract_z
_atom_site_U_iso_or_equiv
_atom_site_adp_type
_atom_site_occupancy
_atom_site_symmetry_multiplicity
_atom_site_calc_flag
_atom_site_refinement_flags
C1 C 0.3377(13) 0.0524(13) 0.1400(11) 0.016(2) Uani 1 1 d U
C2 C 0.3925(14) 0.0802(14) 0.3064(12) 0.023(3) Uani 1 1 d .
H2A H 0.4125 0.1265 0.3548 0.028 Uiso 1 1 calc R
C3 C 0.3839(14) -0.0636(14) 0.3503(13) 0.025(3) Uani 1 1 d .
H3A H 0.3975 -0.1387 0.4349 0.030 Uiso 1 1 calc R
C4 C 0.3655(15) 0.3097(13) 0.0952(14) 0.027(3) Uani 1 1 d .
H4A H 0.4075 0.3187 0.0050 0.033 Uiso 1 1 calc R
H4B H 0.4298 0.3446 0.1264 0.033 Uiso 1 1 calc R
C5 C 0.2074(15) 0.4094(15) 0.0964(13) 0.027(3) Uani 1 1 d .
H5A H 0.2128 0.5153 0.0427 0.032 Uiso 1 1 calc R
H5B H 0.1483 0.3819 0.0541 0.032 Uiso 1 1 calc R
C6 C 0.1235(16) 0.4019(15) 0.2274(12) 0.030(3) Uani 1 1 d .
H6A H 0.1852 0.4212 0.2736 0.036 Uiso 1 1 calc R
H6B H 0.1080 0.2989 0.2790 0.036 Uiso 1 1 calc R
C7 C -0.0284(15) 0.5154(16) 0.2195(13) 0.029(3) Uani 1 1 d .
H7A H -0.0115 0.6185 0.1782 0.035 Uiso 1 1 calc R
H7B H -0.0839 0.5056 0.1624 0.035 Uiso 1 1 calc R
C8 C -0.1256(14) 0.4975(14) 0.3494(13) 0.028(3) Uani 1 1 d .
H8A H -0.0688 0.5034 0.4077 0.034 Uiso 1 1 calc R
H8B H -0.1461 0.3959 0.3892 0.034 Uiso 1 1 calc R
C9 C -0.2752(14) 0.6156(13) 0.3408(13) 0.023(3) Uani 1 1 d .
H9A H -0.3216 0.6277 0.2676 0.027 Uiso 1 1 calc R
H9B H -0.3440 0.5799 0.4218 0.027 Uiso 1 1 calc R
C10 C -0.2569(14) 0.8828(14) 0.2097(12) 0.023(3) Uani 1 1 d .
C11 C -0.2352(14) 0.7928(14) 0.4216(13) 0.025(3) Uani 1 1 d .
H11A H -0.2308 0.7254 0.5099 0.030 Uiso 1 1 calc R
C12 C -0.2230(16) 0.9379(15) 0.3682(14) 0.031(3) Uani 1 1 d .
H12A H -0.2092 0.9929 0.4119 0.037 Uiso 1 1 calc R
C13 C 0.3372(16) -0.2231(15) 0.2540(16) 0.036(3) Uani 1 1 d U
H13A H 0.3916 -0.3065 0.3248 0.043 Uiso 1 1 calc R
H13B H 0.3864 -0.2356 0.1715 0.043 Uiso 1 1 calc R
C14 C 0.1793(16) -0.2363(16) 0.2778(17) 0.042(3) Uani 1 1 d U
H14C H 0.1790 -0.3361 0.2845 0.050 Uiso 1 1 calc R
H14B H 0.1259 -0.1581 0.2056 0.050 Uiso 1 1 calc R
H14A H 0.1292 -0.2234 0.3590 0.050 Uiso 1 1 calc R
C15 C -0.2231(19) 1.1418(18) 0.1473(16) 0.042(3) Uani 1 1 d U
H15A H -0.3083 1.2161 0.1716 0.050 Uiso 1 1 calc R
H15B H -0.2309 1.1537 0.0590 0.050 Uiso 1 1 calc R
C16 C -0.081(2) 1.175(2) 0.1450(19) 0.054(3) Uani 1 1 d U
H16C H -0.0747 1.2743 0.0775 0.064 Uiso 1 1 calc R
H16B H 0.0042 1.0978 0.1263 0.064 Uiso 1 1 calc R
H16A H -0.0772 1.1736 0.2298 0.064 Uiso 1 1 calc R
Au Au 0.29682(6) 0.08696(6) -0.03414(5) 0.02244(18) Uani 1 1 d .
Br Br 0.53008(16) 0.37695(15) 0.32930(14) 0.0306(3) Uani 1 1 d .
N1 N 0.3672(11) 0.1480(11) 0.1796(10) 0.019(2) Uani 1 1 d U
N2 N 0.3509(11) -0.0805(11) 0.2466(9) 0.016(2) Uani 1 1 d U
N3 N -0.2553(11) 0.7638(12) 0.3212(11) 0.023(2) Uani 1 1 d .
N4 N -0.2347(13) 0.9895(12) 0.2387(11) 0.028(3) Uani 1 1 d .

loop_
_atom_site_aniso_label
_atom_site_aniso_U_11
_atom_site_aniso_U_22
_atom_site_aniso_U_33
_atom_site_aniso_U_23
_atom_site_aniso_U_13
_atom_site_aniso_U_12
C1 0.016(3) 0.016(3) 0.015(3) -0.0057(19) -0.0009(18) -0.0038(19)
C2 0.023(7) 0.021(6) 0.019(6) -0.005(5) -0.003(5) 0.000(5)
C3 0.015(6) 0.020(6) 0.030(7) -0.003(5) -0.004(5) -0.002(5)
C4 0.029(7) 0.012(6) 0.036(8) -0.006(5) -0.003(6) -0.003(5)
C5 0.029(7) 0.020(7) 0.028(7) -0.008(5) -0.008(6) 0.001(5)
C6 0.035(8) 0.020(7) 0.019(6) 0.001(5) -0.013(6) 0.008(6)
C7 0.023(7) 0.031(7) 0.023(7) -0.012(6) -0.005(5) 0.009(6)
C8 0.020(7) 0.017(6) 0.033(7) 0.004(5) -0.009(6) 0.000(5)
C9 0.018(6) 0.019(6) 0.030(7) -0.007(5) -0.006(5) -0.004(5)
C10 0.025(7) 0.021(6) 0.022(6) -0.004(5) -0.005(5) -0.008(5)
C11 0.019(7) 0.023(7) 0.031(7) -0.012(6) -0.004(5) -0.001(5)
C12 0.034(8) 0.028(7) 0.037(8) -0.022(6) -0.004(6) -0.002(6)
C13 0.024(6) 0.019(5) 0.053(7) -0.005(5) -0.006(5) -0.004(4)
C14 0.028(6) 0.022(5) 0.056(7) -0.002(5) -0.006(5) -0.002(5)
C15 0.046(4) 0.039(4) 0.048(4) -0.019(3) -0.008(3) -0.014(3)
C16 0.050(5) 0.046(4) 0.057(5) -0.013(3) -0.005(3) -0.013(3)
Au 0.0185(3) 0.0189(3) 0.0251(3) -0.00815(19) -0.00482(18) 0.00279(18)
Br 0.0307(7) 0.0243(7) 0.0387(8) -0.0135(6) -0.0077(6) -0.0045(6)
N1 0.018(3) 0.019(3) 0.018(3) -0.0070(19) -0.0021(18) -0.0026(18)
N2 0.016(3) 0.016(3) 0.018(3) -0.0074(18) -0.0030(18) -0.0028(18)
N3 0.013(5) 0.026(6) 0.031(6) -0.010(5) -0.002(4) -0.008(4)
N4 0.030(6) 0.024(6) 0.027(6) -0.008(5) -0.005(5) -0.003(5)

loop_
_atom_type_symbol
_atom_type_description
_atom_type_scat_dispersion_real
_atom_type_scat_dispersion_imag
_atom_type_scat_source
C C 0.0033 0.0016 'International Tables Vol C Tables 4.2.6.8 and 6.1.1.4'
H H 0.0000 0.0000 'International Tables Vol C Tables 4.2.6.8 and 6.1.1.4'
Au Au -2.0133 8.8022 'International Tables Vol C Tables 4.2.6.8 and 6.1.1.4'
Br Br -0.2901 2.4595 'International Tables Vol C Tables 4.2.6.8 and 6.1.1.4'
N N 0.0061 0.0033 'International Tables Vol C Tables 4.2.6.8 and 6.1.1.4'

loop_
_geom_angle_atom_site_label_1
_geom_angle_atom_site_label_2
_geom_angle_atom_site_label_3
_geom_angle
_geom_angle_site_symmetry_3
N1 C1 N2 103.7(9) .
N1 C1 Au 129.6(8) .
N2 C1 Au 126.6(8) .
C3 C2 N1 107.7(12) .
C3 C2 H2A 126.2 .
N1 C2 H2A 126.2 .
C2 C3 N2 106.1(11) .
C2 C3 H3A 126.9 .
N2 C3 H3A 126.9 .
N1 C4 C5 111.4(11) .
N1 C4 H4A 109.4 .
C5 C4 H4A 109.4 .
N1 C4 H4B 109.4 .
C5 C4 H4B 109.4 .
H4A C4 H4B 108.0 .
C6 C5 C4 116.3(11) .
C6 C5 H5A 108.2 .
C4 C5 H5A 108.2 .
C6 C5 H5B 108.2 .
C4 C5 H5B 108.2 .
H5A C5 H5B 107.4 .
C5 C6 C7 113.0(10) .
C5 C6 H6A 109.0 .
C7 C6 H6A 109.0 .
C5 C6 H6B 109.0 .
C7 C6 H6B 109.0 .
H6A C6 H6B 107.8 .
C8 C7 C6 114.6(11) .
C8 C7 H7A 108.6 .
C6 C7 H7A 108.6 .
C8 C7 H7B 108.6 .
C6 C7 H7B 108.6 .
H7A C7 H7B 107.6 .
C7 C8 C9 114.1(10) .
C7 C8 H8A 108.7 .
C9 C8 H8A 108.7 .
C7 C8 H8B 108.7 .
C9 C8 H8B 108.7 .
H8A C8 H8B 107.6 .
N3 C9 C8 111.7(10) .
N3 C9 H9A 109.3 .
C8 C9 H9A 109.3 .
N3 C9 H9B 109.3 .
C8 C9 H9B 109.3 .
H9A C9 H9B 107.9 .
N3 C10 N4 104.6(11) .
N3 C10 Au 130.1(10) 2_565
N4 C10 Au 125.2(9) 2_565
C12 C11 N3 105.6(12) .
C12 C11 H11A 127.2 .
N3 C11 H11A 127.2 .
C11 C12 N4 106.5(12) .
C11 C12 H12A 126.8 .
N4 C12 H12A 126.8 .
N2 C13 C14 114.1(12) .
N2 C13 H13A 108.7 .
C14 C13 H13A 108.7 .
N2 C13 H13B 108.7 .
C14 C13 H13B 108.7 .
H13A C13 H13B 107.6 .
C13 C14 H14C 109.5 .
C13 C14 H14B 109.5 .
H14C C14 H14B 109.5 .
C13 C14 H14A 109.5 .
H14C C14 H14A 109.5 .
H14B C14 H14A 109.5 .
N4 C15 C16 112.7(14) .
N4 C15 H15A 109.1 .
C16 C15 H15A 109.1 .
N4 C15 H15B 109.1 .
C16 C15 H15B 109.1 .
H15A C15 H15B 107.8 .
C15 C16 H16C 109.5 .
C15 C16 H16B 109.5 .
H16C C16 H16B 109.5 .
C15 C16 H16A 109.5 .
H16C C16 H16A 109.5 .
H16B C16 H16A 109.5 .
C1 Au C10 178.8(5) 2_565
C1 N1 C2 111.7(10) .
C1 N1 C4 123.6(10) .
C2 N1 C4 124.6(11) .
C1 N2 C3 110.7(10) .
C1 N2 C13 126.2(11) .
C3 N2 C13 123.1(11) .
C10 N3 C11 112.1(11) .
C10 N3 C9 125.7(11) .
C11 N3 C9 122.2(11) .
C10 N4 C12 111.2(11) .
C10 N4 C15 126.2(12) .
C12 N4 C15 122.6(12) .

loop_
_geom_bond_atom_site_label_1
_geom_bond_atom_site_label_2
_geom_bond_distance
_geom_bond_site_symmetry_2
C1 N1 1.357(15) .
C1 N2 1.369(14) .
C1 Au 1.996(11) .
C2 C3 1.341(18) .
C2 N1 1.364(16) .
C2 H2A 0.9500 .
C3 N2 1.396(17) .
C3 H3A 0.9500 .
C4 N1 1.496(16) .
C4 C5 1.519(18) .
C4 H4A 0.9900 .
C4 H4B 0.9900 .
C5 C6 1.500(18) .
C5 H5A 0.9900 .
C5 H5B 0.9900 .
C6 C7 1.525(17) .
C6 H6A 0.9900 .
C6 H6B 0.9900 .
C7 C8 1.517(19) .
C7 H7A 0.9900 .
C7 H7B 0.9900 .
C8 C9 1.530(17) .
C8 H8A 0.9900 .
C8 H8B 0.9900 .
C9 N3 1.485(16) .
C9 H9A 0.9900 .
C9 H9B 0.9900 .
C10 N3 1.326(16) .
C10 N4 1.348(17) .
C10 Au 2.023(13) 2_565
C11 C12 1.356(19) .
C11 N3 1.378(17) .
C11 H11A 0.9500 .
C12 N4 1.370(18) .
C12 H12A 0.9500 .
C13 N2 1.455(17) .
C13 C14 1.49(2) .
C13 H13A 0.9900 .
C13 H13B 0.9900 .
C14 H14C 0.9800 .
C14 H14B 0.9800 .
C14 H14A 0.9800 .
C15 N4 1.463(19) .
C15 C16 1.48(2) .
C15 H15A 0.9900 .
C15 H15B 0.9900 .
C16 H16C 0.9800 .
C16 H16B 0.9800 .
C16 H16A 0.9800 .
Au C10 2.023(13) 2_565

loop_
_geom_torsion_atom_site_label_1
_geom_torsion_atom_site_label_2
_geom_torsion_atom_site_label_3
_geom_torsion_atom_site_label_4
_geom_torsion
_geom_torsion_site_symmetry_1
_geom_torsion_site_symmetry_4
N1 C2 C3 N2 -0.7(14) . .
N1 C4 C5 C6 55.5(16) . .
C4 C5 C6 C7 174.8(12) . .
C5 C6 C7 C8 172.2(12) . .
C6 C7 C8 C9 177.8(12) . .
C7 C8 C9 N3 -76.1(15) . .
N3 C11 C12 N4 -0.6(14) . .
N1 C1 Au C10 156(24) . 2_565
N2 C1 Au C10 -20(25) . 2_565
N2 C1 N1 C2 -2.1(13) . .
Au C1 N1 C2 -178.6(9) . .
N2 C1 N1 C4 -179.7(10) . .
Au C1 N1 C4 3.8(17) . .
C3 C2 N1 C1 1.8(14) . .
C3 C2 N1 C4 179.3(11) . .
C5 C4 N1 C1 83.2(15) . .
C5 C4 N1 C2 -94.0(14) . .
N1 C1 N2 C3 1.6(13) . .
Au C1 N2 C3 178.3(8) . .
N1 C1 N2 C13 -176.8(11) . .
Au C1 N2 C13 -0.2(17) . .
C2 C3 N2 C1 -0.6(14) . .
C2 C3 N2 C13 177.9(11) . .
C14 C13 N2 C1 -82.0(17) . .
C14 C13 N2 C3 99.7(15) . .
N4 C10 N3 C11 1.1(15) . .
Au C10 N3 C11 -175.0(9) 2_565 .
N4 C10 N3 C9 180.0(11) . .
Au C10 N3 C9 3.9(19) 2_565 .
C12 C11 N3 C10 -0.3(15) . .
C12 C11 N3 C9 -179.3(11) . .
C8 C9 N3 C10 102.9(14) . .
C8 C9 N3 C11 -78.3(15) . .
N3 C10 N4 C12 -1.4(15) . .
Au C10 N4 C12 174.9(10) 2_565 .
N3 C10 N4 C15 178.3(13) . .
Au C10 N4 C15 -5(2) 2_565 .
C11 C12 N4 C10 1.3(16) . .
C11 C12 N4 C15 -178.5(13) . .
C16 C15 N4 C10 -123.1(16) . .
C16 C15 N4 C12 57(2) . .
